data_8102427
loop_
_publ_author_name
'Dao-Xin Wu'
'Tian Lin'
'Jiong Sun'
'Ming-Zhi Huang'

_publ_section_title
;
 Crystal structure of
 [3,4]dioxole-N'-(2-chloro-5-nitrobenzylidene)benzohydrazide,
 C15H10ClN3O5
;
_journal_issue 2
_journal_name_full 'Zeitschrift f\"ur Kristallographie - New Crystal Structures'
_journal_page_first 229
_journal_volume 224
_journal_year 2009
_chemical_formula_moiety 'C15 H10 Cl N3 O5'
_chemical_formula_sum 'C15 H10 Cl N3 O5'
_chemical_formula_weight 347.71
_space_group_IT_number 2
_symmetry_cell_setting triclinic
_symmetry_space_group_name_Hall '-P 1'
_symmetry_space_group_name_H-M 'P -1'
_atom_sites_solution_hydrogens geom
_atom_sites_solution_primary direct
_atom_sites_solution_secondary difmap
_audit_creation_method SHELXL-97
_cell_angle_alpha 96.08(3)
_cell_angle_beta 90.56(3)
_cell_angle_gamma 90.05(3)
_cell_formula_units_Z 2
_cell_length_a 4.890(2)
_cell_length_b 10.271(2)
_cell_length_c 14.804(3)
_cell_measurement_reflns_used 573
_cell_measurement_temperature 298(2)
_cell_measurement_theta_max 24.5
_cell_measurement_theta_min 2.7
_cell_volume 739.3(4)
_computing_cell_refinement SAINT
_computing_data_collection SMART
_computing_data_reduction SAINT
_computing_molecular_graphics SHELXTL
_computing_publication_material SHELXTL
_computing_structure_refinement 'SHELXL-97 [10]'
_computing_structure_solution 'SHELXS-97 [9]'
_diffrn_ambient_temperature 298(2)
_diffrn_measured_fraction_theta_full 0.952
_diffrn_measured_fraction_theta_max 0.952
_diffrn_measurement_device_type 'Bruker SMART 1000 CCD area detector'
_diffrn_measurement_method '\w scans'
_diffrn_radiation_monochromator graphite
_diffrn_radiation_source 'fine-focus sealed tube'
_diffrn_radiation_type MoK\a
_diffrn_radiation_wavelength 0.71073
_diffrn_reflns_av_R_equivalents 0.0544
_diffrn_reflns_av_sigmaI/netI 0.1025
_diffrn_reflns_limit_h_max 6
_diffrn_reflns_limit_h_min -6
_diffrn_reflns_limit_k_max 13
_diffrn_reflns_limit_k_min -13
_diffrn_reflns_limit_l_max 18
_diffrn_reflns_limit_l_min -18
_diffrn_reflns_number 5929
_diffrn_reflns_theta_full 26.99
_diffrn_reflns_theta_max 26.99
_diffrn_reflns_theta_min 1.38
_exptl_absorpt_coefficient_mu 0.292
_exptl_absorpt_correction_T_max 0.9254
_exptl_absorpt_correction_T_min 0.9176
_exptl_absorpt_correction_type multi-scan
_exptl_crystal_colour colorless
_exptl_crystal_density_diffrn 1.562
_exptl_crystal_density_method 'not measured'
_exptl_crystal_description block
_exptl_crystal_F_000 356
_exptl_crystal_size_max 0.30
_exptl_crystal_size_mid 0.30
_exptl_crystal_size_min 0.27
_refine_diff_density_max 0.205
_refine_diff_density_min -0.205
_refine_diff_density_rms 0.051
_refine_ls_extinction_method none
_refine_ls_goodness_of_fit_ref 0.913
_refine_ls_hydrogen_treatment mixed
_refine_ls_matrix_type full
_refine_ls_number_parameters 220
_refine_ls_number_reflns 3071
_refine_ls_number_restraints 1
_refine_ls_restrained_S_all 0.913
_refine_ls_R_factor_all 0.1364
_refine_ls_R_factor_gt 0.0596
_refine_ls_shift/su_max 0.000
_refine_ls_shift/su_mean 0.000
_refine_ls_structure_factor_coef Fsqd
_refine_ls_weighting_details 'calc w=1/[\s^2^(Fo^2^)+(0.0488P)^2^] where P=(Fo^2^+2Fc^2^)/3'
_refine_ls_weighting_scheme calc
_refine_ls_wR_factor_gt 0.1085
_refine_ls_wR_factor_ref 0.1313
_reflns_number_gt 1483
_reflns_number_total 3071
_reflns_threshold_expression >2sigma(I)
_cod_data_source_file 1267-2547.cff
_cod_data_source_block 1
_cod_original_sg_symbol_H-M P-1
_cod_database_code 8102427

loop_
_symmetry_equiv_pos_as_xyz
'x, y, z'
'-x, -y, -z'

loop_
_atom_site_label
_atom_site_type_symbol
_atom_site_fract_x
_atom_site_fract_y
_atom_site_fract_z
_atom_site_U_iso_or_equiv
_atom_site_adp_type
_atom_site_occupancy
_atom_site_symmetry_multiplicity
_atom_site_calc_flag
_atom_site_refinement_flags
_atom_site_disorder_assembly
_atom_site_disorder_group
Cl1 Cl 0.00472(19) -0.04206(9) 0.63064(6) 0.0623(3) Uani 1 1 d . . .
O1 O 0.9455(6) 0.2694(3) 0.88943(17) 0.0802(9) Uani 1 1 d . . .
O2 O 0.8009(6) 0.1418(3) 0.98154(17) 0.1047(12) Uani 1 1 d . . .
O3 O 0.9705(4) 0.3448(2) 0.47995(13) 0.0403(6) Uani 1 1 d . . .
O4 O 0.2549(5) 0.3066(3) 0.15136(16) 0.0705(8) Uani 1 1 d . . .
O5 O 0.5119(6) 0.4732(3) 0.10167(15) 0.0737(8) Uani 1 1 d . . .
N1 N 0.5719(5) 0.2427(2) 0.57410(16) 0.0386(7) Uani 1 1 d . . .
N2 N 0.5240(5) 0.2952(3) 0.49394(16) 0.0385(7) Uani 1 1 d D . .
N3 N 0.7944(6) 0.1832(3) 0.9085(2) 0.0589(9) Uani 1 1 d . . .
C1 C 0.3900(6) 0.1342(3) 0.6935(2) 0.0364(8) Uani 1 1 d . . .
C2 C 0.2321(6) 0.0276(3) 0.7124(2) 0.0430(9) Uani 1 1 d . . .
C3 C 0.2582(7) -0.0272(3) 0.7931(2) 0.0509(9) Uani 1 1 d . . .
H3 H 0.1507 -0.0987 0.8036 0.061 Uiso 1 1 calc R . .
C4 C 0.4412(7) 0.0233(3) 0.8573(2) 0.0562(10) Uani 1 1 d . . .
H4 H 0.4592 -0.0124 0.9122 0.067 Uiso 1 1 calc R . .
C5 C 0.5989(6) 0.1281(3) 0.8391(2) 0.0412(8) Uani 1 1 d . . .
C6 C 0.5759(6) 0.1836(3) 0.7593(2) 0.0409(8) Uani 1 1 d . . .
H6 H 0.6854 0.2547 0.7494 0.049 Uiso 1 1 calc R . .
C7 C 0.3639(7) 0.1921(3) 0.60732(19) 0.0393(8) Uani 1 1 d . . .
H7 H 0.1959 0.1916 0.5773 0.047 Uiso 1 1 calc R . .
C8 C 0.7381(6) 0.3407(3) 0.44879(19) 0.0299(7) Uani 1 1 d . . .
C9 C 0.6683(6) 0.3821(3) 0.35829(18) 0.0317(7) Uani 1 1 d . . .
C10 C 0.4641(6) 0.3189(3) 0.30314(19) 0.0395(8) Uani 1 1 d . . .
H10 H 0.3563 0.2534 0.3233 0.047 Uiso 1 1 calc R . .
C11 C 0.4303(6) 0.3574(3) 0.2188(2) 0.0437(9) Uani 1 1 d . . .
C12 C 0.5831(7) 0.4545(3) 0.1890(2) 0.0442(9) Uani 1 1 d . . .
C13 C 0.7811(7) 0.5189(3) 0.2415(2) 0.0504(9) Uani 1 1 d . . .
H13 H 0.8829 0.5860 0.2206 0.060 Uiso 1 1 calc R . .
C14 C 0.8243(6) 0.4803(3) 0.3275(2) 0.0396(8) Uani 1 1 d . . .
H14 H 0.9600 0.5210 0.3649 0.048 Uiso 1 1 calc R . .
C15 C 0.2949(8) 0.3835(4) 0.0783(2) 0.0755(13) Uani 1 1 d . . .
H15A H 0.1287 0.4308 0.0668 0.091 Uiso 1 1 calc R . .
H15B H 0.3398 0.3274 0.0235 0.091 Uiso 1 1 calc R . .
H2 H 0.349(3) 0.308(3) 0.476(2) 0.080 Uiso 1 1 d D . .

loop_
_atom_site_aniso_label
_atom_site_aniso_U_11
_atom_site_aniso_U_22
_atom_site_aniso_U_33
_atom_site_aniso_U_23
_atom_site_aniso_U_13
_atom_site_aniso_U_12
Cl1 0.0687(7) 0.0555(6) 0.0616(6) 0.0018(5) -0.0053(5) -0.0167(5)
O1 0.091(2) 0.097(2) 0.0556(17) 0.0256(16) -0.0205(15) -0.0392(18)
O2 0.131(3) 0.148(3) 0.0435(17) 0.0526(19) -0.0247(17) -0.042(2)
O3 0.0267(12) 0.0567(15) 0.0389(13) 0.0118(11) -0.0073(10) -0.0034(10)
O4 0.0730(18) 0.099(2) 0.0409(15) 0.0158(15) -0.0258(13) -0.0247(15)
O5 0.090(2) 0.100(2) 0.0357(15) 0.0281(15) -0.0155(14) -0.0126(17)
N1 0.0349(16) 0.0517(17) 0.0317(15) 0.0158(13) 0.0020(12) -0.0007(13)
N2 0.0268(15) 0.0626(18) 0.0294(15) 0.0200(14) -0.0039(12) -0.0022(14)
N3 0.067(2) 0.074(2) 0.0376(19) 0.0187(18) -0.0037(17) -0.0134(19)
C1 0.0353(19) 0.0381(19) 0.0373(19) 0.0108(16) 0.0050(15) -0.0005(16)
C2 0.045(2) 0.043(2) 0.041(2) 0.0047(17) 0.0044(16) -0.0012(17)
C3 0.063(2) 0.045(2) 0.047(2) 0.0130(18) 0.0087(19) -0.0104(19)
C4 0.070(3) 0.062(3) 0.041(2) 0.0253(19) 0.008(2) -0.003(2)
C5 0.044(2) 0.054(2) 0.0274(19) 0.0127(17) 0.0001(16) -0.0026(18)
C6 0.039(2) 0.050(2) 0.035(2) 0.0130(17) 0.0057(16) -0.0028(17)
C7 0.041(2) 0.046(2) 0.0316(19) 0.0109(16) -0.0029(16) -0.0027(17)
C8 0.0291(18) 0.0337(18) 0.0268(17) 0.0026(14) -0.0016(14) -0.0028(14)
C9 0.0259(17) 0.045(2) 0.0248(17) 0.0049(15) -0.0002(14) 0.0002(15)
C10 0.0335(19) 0.053(2) 0.0334(19) 0.0120(17) -0.0042(15) -0.0088(16)
C11 0.043(2) 0.059(2) 0.0285(19) 0.0042(17) -0.0100(16) -0.0059(18)
C12 0.054(2) 0.058(2) 0.0224(19) 0.0107(17) -0.0028(16) 0.0010(19)
C13 0.060(2) 0.058(2) 0.037(2) 0.0197(18) 0.0030(18) -0.0083(19)
C14 0.037(2) 0.047(2) 0.0350(19) 0.0047(16) -0.0044(15) -0.0094(16)
C15 0.078(3) 0.113(4) 0.037(2) 0.014(2) -0.016(2) -0.005(3)

loop_
_atom_type_symbol
_atom_type_description
_atom_type_scat_dispersion_real
_atom_type_scat_dispersion_imag
_atom_type_scat_source
C C 0.0033 0.0016 'International Tables Vol C Tables 4.2.6.8 and 6.1.1.4'
H H 0.0000 0.0000 'International Tables Vol C Tables 4.2.6.8 and 6.1.1.4'
N N 0.0061 0.0033 'International Tables Vol C Tables 4.2.6.8 and 6.1.1.4'
O O 0.0106 0.0060 'International Tables Vol C Tables 4.2.6.8 and 6.1.1.4'
Cl Cl 0.1484 0.1585 'International Tables Vol C Tables 4.2.6.8 and 6.1.1.4'

loop_
_geom_angle_atom_site_label_1
_geom_angle_atom_site_label_2
_geom_angle_atom_site_label_3
_geom_angle
_geom_angle_site_symmetry_1
_geom_angle_site_symmetry_3
_geom_angle_publ_flag
C11 O4 C15 105.4(3) . . ?
C12 O5 C15 105.1(3) . . ?
C7 N1 N2 114.8(3) . . ?
C8 N2 N1 119.2(2) . . ?
C8 N2 H2 121(2) . . ?
N1 N2 H2 120(2) . . ?
O2 N3 O1 122.4(3) . . ?
O2 N3 C5 119.6(3) . . ?
O1 N3 C5 118.0(3) . . ?
C6 C1 C2 117.2(3) . . ?
C6 C1 C7 120.8(3) . . ?
C2 C1 C7 122.0(3) . . ?
C3 C2 C1 122.0(3) . . ?
C3 C2 Cl1 118.9(3) . . ?
C1 C2 Cl1 119.1(2) . . ?
C4 C3 C2 120.0(3) . . ?
C4 C3 H3 120.0 . . ?
C2 C3 H3 120.0 . . ?
C3 C4 C5 118.5(3) . . ?
C3 C4 H4 120.8 . . ?
C5 C4 H4 120.8 . . ?
C6 C5 C4 122.3(3) . . ?
C6 C5 N3 119.2(3) . . ?
C4 C5 N3 118.6(3) . . ?
C5 C6 C1 120.1(3) . . ?
C5 C6 H6 120.0 . . ?
C1 C6 H6 120.0 . . ?
N1 C7 C1 119.6(3) . . ?
N1 C7 H7 120.2 . . ?
C1 C7 H7 120.2 . . ?
O3 C8 N2 122.2(3) . . ?
O3 C8 C9 123.0(3) . . ?
N2 C8 C9 114.8(3) . . ?
C14 C9 C10 120.7(3) . . ?
C14 C9 C8 117.6(3) . . ?
C10 C9 C8 121.6(3) . . ?
C11 C10 C9 117.1(3) . . ?
C11 C10 H10 121.5 . . ?
C9 C10 H10 121.5 . . ?
C10 C11 C12 122.1(3) . . ?
C10 C11 O4 127.9(3) . . ?
C12 C11 O4 109.9(3) . . ?
C11 C12 C13 122.2(3) . . ?
C11 C12 O5 110.7(3) . . ?
C13 C12 O5 127.1(3) . . ?
C12 C13 C14 117.1(3) . . ?
C12 C13 H13 121.4 . . ?
C14 C13 H13 121.4 . . ?
C9 C14 C13 120.8(3) . . ?
C9 C14 H14 119.6 . . ?
C13 C14 H14 119.6 . . ?
O4 C15 O5 108.7(3) . . ?
O4 C15 H15A 110.0 . . ?
O5 C15 H15A 110.0 . . ?
O4 C15 H15B 110.0 . . ?
O5 C15 H15B 110.0 . . ?
H15A C15 H15B 108.3 . . ?

loop_
_geom_bond_atom_site_label_1
_geom_bond_atom_site_label_2
_geom_bond_distance
_geom_bond_site_symmetry_2
_geom_bond_publ_flag
Cl1 C2 1.733(3) . ?
O1 N3 1.211(3) . ?
O2 N3 1.203(3) . ?
O3 C8 1.221(3) . ?
O4 C11 1.370(3) . ?
O4 C15 1.420(4) . ?
O5 C12 1.368(3) . ?
O5 C15 1.421(4) . ?
N1 C7 1.269(3) . ?
N1 N2 1.373(3) . ?
N2 C8 1.357(3) . ?
N2 H2 0.907(10) . ?
N3 C5 1.465(4) . ?
C1 C6 1.382(4) . ?
C1 C2 1.394(4) . ?
C1 C7 1.467(4) . ?
C2 C3 1.377(4) . ?
C3 C4 1.361(4) . ?
C3 H3 0.9300 . ?
C4 C5 1.375(4) . ?
C4 H4 0.9300 . ?
C5 C6 1.369(4) . ?
C6 H6 0.9300 . ?
C7 H7 0.9300 . ?
C8 C9 1.485(4) . ?
C9 C14 1.382(4) . ?
C9 C10 1.398(4) . ?
C10 C11 1.357(4) . ?
C10 H10 0.9300 . ?
C11 C12 1.359(4) . ?
C12 C13 1.362(4) . ?
C13 C14 1.388(4) . ?
C13 H13 0.9300 . ?
C14 H14 0.9300 . ?
C15 H15A 0.9700 . ?
C15 H15B 0.9700 . ?

loop_
_geom_hbond_atom_site_label_D
_geom_hbond_atom_site_label_H
_geom_hbond_atom_site_label_A
_geom_hbond_distance_DH
_geom_hbond_distance_HA
_geom_hbond_distance_DA
_geom_hbond_angle_DHA
_geom_hbond_site_symmetry_A
N2 H2 O3 0.907(10) 1.891(15) 2.765(3) 161(3) 1_455

loop_
_cod_related_entry_id
_cod_related_entry_database
_cod_related_entry_code
1 ChemSpider 7883106
